data_8102192
loop_
_publ_author_name
'Hu, Xiao-Jun'
'Zhang, Pin'
'Li, Yong'
'Yang, Hai-Jun'
'Wang, Ru-Ji'

_publ_section_title
;
Crystal structure of 5,17-dibromo-25,26,27,28-tetramethoxycalix[4]
arene, C~32~H~30~Br~2~O~4~
;
_journal_issue 4
_journal_name_full 'Zeitschrift f\"ur Kristallographie - New Crystal Structures'
_journal_page_first 405
_journal_page_last 406
_journal_volume 222
_journal_year 2007
_chemical_formula_sum 'C32 H30 Br2 O4'
_chemical_formula_weight 638.38
_chemical_name_systematic
; 
5,17-dibromo-25,26,27,28-tetramethoxycalix[4]arene
;
_space_group_IT_number 14
_symmetry_cell_setting monoclinic
_symmetry_space_group_name_Hall '-P 2yn'
_symmetry_space_group_name_H-M 'P 1 21/n 1'
_atom_sites_solution_hydrogens geom
_atom_sites_solution_primary direct
_atom_sites_solution_secondary difmap
_audit_creation_method SHELXL-97
_cell_angle_alpha 90.00
_cell_angle_beta 106.197(12)
_cell_angle_gamma 90.00
_cell_formula_units_Z 4
_cell_length_a 11.9369(18)
_cell_length_b 12.3316(13)
_cell_length_c 20.268(2)
_cell_measurement_reflns_used 54
_cell_measurement_temperature 293(2)
_cell_measurement_theta_max 20.23
_cell_measurement_theta_min 2.08
_cell_volume 2865.1(6)
_computing_cell_refinement 'XSCANS (Bruker, 1997)'
_computing_data_collection 'XSCANS (Bruker, 1997)'
_computing_data_reduction 'XSCANS (Bruker, 1997)'
_computing_molecular_graphics 'SHELXTL (Bruker, 1997)'
_computing_publication_material 'SHELXTL (Bruker, 1997)'
_computing_structure_refinement 'SHELXTL (Bruker, 1997)'
_computing_structure_solution 'SHELXTL (Bruker, 1997)'
_diffrn_ambient_temperature 293(2)
_diffrn_measured_fraction_theta_full 1.000
_diffrn_measured_fraction_theta_max 1.000
_diffrn_measurement_device_type 'Bruker P4'
_diffrn_measurement_method omega
_diffrn_radiation_monochromator graphite
_diffrn_radiation_source 'fine-focus sealed tube'
_diffrn_radiation_type MoK\a
_diffrn_radiation_wavelength 0.71073
_diffrn_reflns_av_R_equivalents 0.0422
_diffrn_reflns_av_sigmaI/netI 0.0650
_diffrn_reflns_limit_h_max 1
_diffrn_reflns_limit_h_min -14
_diffrn_reflns_limit_k_max 14
_diffrn_reflns_limit_k_min -1
_diffrn_reflns_limit_l_max 24
_diffrn_reflns_limit_l_min -23
_diffrn_reflns_number 6424
_diffrn_reflns_theta_full 25.00
_diffrn_reflns_theta_max 25.00
_diffrn_reflns_theta_min 1.79
_diffrn_standards_decay_% 0
_diffrn_standards_interval_count 97
_diffrn_standards_number 3
_exptl_absorpt_coefficient_mu 2.864
_exptl_absorpt_correction_T_max 0.3300
_exptl_absorpt_correction_T_min 0.2968
_exptl_absorpt_correction_type empirical
_exptl_absorpt_process_details 'North, et al., 1968'
_exptl_crystal_colour colorless
_exptl_crystal_density_diffrn 1.480
_exptl_crystal_density_method 'not measured'
_exptl_crystal_description prism
_exptl_crystal_F_000 1296
_exptl_crystal_size_max 0.5
_exptl_crystal_size_mid 0.5
_exptl_crystal_size_min 0.4
_refine_diff_density_max 0.551
_refine_diff_density_min -0.429
_refine_diff_density_rms 0.057
_refine_ls_extinction_method none
_refine_ls_goodness_of_fit_ref 1.027
_refine_ls_hydrogen_treatment mixed
_refine_ls_matrix_type full
_refine_ls_number_parameters 347
_refine_ls_number_reflns 5050
_refine_ls_number_restraints 0
_refine_ls_restrained_S_all 1.027
_refine_ls_R_factor_all 0.1011
_refine_ls_R_factor_gt 0.0531
_refine_ls_shift/su_max 0.002
_refine_ls_shift/su_mean 0.000
_refine_ls_structure_factor_coef Fsqd
_refine_ls_weighting_details 'calc w=1/[\s^2^(Fo^2^)+(0.0010P)^2^+3.5000P] where P=(Fo^2^+2Fc^2^)/3'
_refine_ls_weighting_scheme calc
_refine_ls_wR_factor_gt 0.0908
_refine_ls_wR_factor_ref 0.1053
_reflns_number_gt 3089
_reflns_number_total 5050
_reflns_threshold_expression >2sigma(I)
_cod_data_source_file 1267-2117.cff
_cod_data_source_block liy-7
_cod_depositor_comments
;
The following automatic conversions were performed:
'_symmetry_cell_setting' value 'Monoclinic' changed to 'monoclinic'
according to '/home/saulius/struct/CIF-dictionaries/cif_core.dic'
dictionary named 'cif_core.dic' version 2.4.1 from 2010-06-29.

Automatic conversion script
Id: cif_fix_enum 1555 2011-01-17 13:19:09Z saulius 
;
_cod_original_sg_symbol_H-M P12(1)/n1
_cod_database_code 8102192

loop_
_symmetry_equiv_pos_as_xyz
'x, y, z'
'-x+1/2, y+1/2, -z+1/2'
'-x, -y, -z'
'x-1/2, -y-1/2, z-1/2'

loop_
_atom_site_label
_atom_site_type_symbol
_atom_site_fract_x
_atom_site_fract_y
_atom_site_fract_z
_atom_site_U_iso_or_equiv
_atom_site_adp_type
_atom_site_occupancy
_atom_site_symmetry_multiplicity
_atom_site_Wyckoff_symbol
_atom_site_calc_flag
_atom_site_refinement_flags
_atom_site_disorder_assembly
_atom_site_disorder_group
Br1 Br 0.79623(6) 1.11916(4) 1.00928(3) 0.0860(2) Uani 1 4 e d . . .
Br2 Br 0.41977(5) 0.20822(5) 0.87453(3) 0.0836(2) Uani 1 4 e d . . .
O1 O 0.6047(3) 0.6732(2) 0.92624(15) 0.0541(8) Uani 1 4 e d . . .
O2 O 0.7658(3) 0.4816(2) 0.93697(16) 0.0592(8) Uani 1 4 e d . . .
O3 O 0.5982(3) 0.5560(3) 0.72189(18) 0.0670(9) Uani 1 4 e d . . .
O4 O 0.3544(3) 0.6373(3) 0.84277(16) 0.0633(9) Uani 1 4 e d . . .
C1 C 0.8455(4) 0.6906(4) 0.9931(2) 0.0608(13) Uani 1 4 e d . . .
H1A H 0.9206 0.7113 1.0235 0.073 Uiso 1 4 e calc R . .
H1B H 0.8139 0.6332 1.0153 0.073 Uiso 1 4 e calc R . .
C2 C 0.7645(4) 0.7869(4) 0.9819(2) 0.0533(12) Uani 1 4 e d . . .
C3 C 0.6463(4) 0.7746(3) 0.9488(2) 0.0497(11) Uani 1 4 e d . . .
C4 C 0.5705(4) 0.8627(3) 0.9344(2) 0.0517(12) Uani 1 4 e d . . .
C5 C 0.6167(4) 0.9660(4) 0.9540(2) 0.0574(13) Uani 1 4 e d . . .
H5A H 0.5684 1.0266 0.9456 0.069 Uiso 1 4 e calc R . .
C6 C 0.7322(4) 0.9769(4) 0.9853(2) 0.0583(13) Uani 1 4 e d . . .
C7 C 0.8071(4) 0.8910(4) 0.9993(2) 0.0579(13) Uani 1 4 e d . . .
H7A H 0.8860 0.9021 1.0204 0.069 Uiso 1 4 e calc R . .
C8 C 0.4430(4) 0.8471(4) 0.8961(2) 0.0584(13) Uani 1 4 e d . . .
H8A H 0.4100 0.7923 0.9195 0.070 Uiso 1 4 e calc R . .
H8B H 0.4016 0.9144 0.8972 0.070 Uiso 1 4 e calc R . .
C9 C 0.4243(4) 0.8133(4) 0.8223(2) 0.0506(12) Uani 1 4 e d . . .
C10 C 0.3871(4) 0.7088(4) 0.7989(2) 0.0510(12) Uani 1 4 e d . . .
C11 C 0.3843(4) 0.6739(4) 0.7336(3) 0.0526(12) Uani 1 4 e d . . .
C12 C 0.4101(4) 0.7487(4) 0.6893(3) 0.0630(14) Uani 1 4 e d . . .
H12A H 0.4066 0.7276 0.6447 0.076 Uiso 1 4 e calc R . .
C13 C 0.4407(4) 0.8539(4) 0.7094(3) 0.0648(14) Uani 1 4 e d . . .
H13A H 0.4546 0.9038 0.6782 0.078 Uiso 1 4 e calc R . .
C14 C 0.4507(4) 0.8844(4) 0.7763(3) 0.0601(13) Uani 1 4 e d . . .
H14A H 0.4756 0.9542 0.7907 0.072 Uiso 1 4 e calc R . .
C15 C 0.3551(4) 0.5574(4) 0.7114(2) 0.0596(13) Uani 1 4 e d . . .
H15A H 0.2774 0.5412 0.7147 0.072 Uiso 1 4 e calc R . .
H15B H 0.3537 0.5504 0.6635 0.072 Uiso 1 4 e calc R . .
C16 C 0.4388(4) 0.4742(4) 0.7527(2) 0.0514(12) Uani 1 4 e d . . .
C17 C 0.5577(4) 0.4766(4) 0.7569(2) 0.0548(12) Uani 1 4 e d . . .
C18 C 0.6367(4) 0.4041(4) 0.7976(2) 0.0544(12) Uani 1 4 e d . . .
C19 C 0.5942(4) 0.3253(4) 0.8327(2) 0.0584(13) Uani 1 4 e d . . .
H19A H 0.6453 0.2756 0.8600 0.070 Uiso 1 4 e calc R . .
C20 C 0.4763(4) 0.3198(4) 0.8276(2) 0.0557(12) Uani 1 4 e d . . .
C21 C 0.3992(4) 0.3935(4) 0.7883(2) 0.0585(13) Uani 1 4 e d . . .
H21A H 0.3203 0.3892 0.7857 0.070 Uiso 1 4 e calc R . .
C22 C 0.7656(4) 0.4109(4) 0.8041(3) 0.0636(14) Uani 1 4 e d . . .
H22A H 0.7770 0.4023 0.7588 0.076 Uiso 1 4 e calc R . .
H22B H 0.8046 0.3511 0.8323 0.076 Uiso 1 4 e calc R . .
C23 C 0.8225(4) 0.5157(4) 0.8350(3) 0.0527(12) Uani 1 4 e d . . .
C24 C 0.8185(4) 0.5491(4) 0.8997(2) 0.0505(11) Uani 1 4 e d . . .
C25 C 0.8625(4) 0.6486(3) 0.9274(2) 0.0470(11) Uani 1 4 e d . . .
C26 C 0.9162(4) 0.7128(4) 0.8896(3) 0.0641(14) Uani 1 4 e d . . .
H26A H 0.9472 0.7793 0.9073 0.077 Uiso 1 4 e calc R . .
C27 C 0.9252(4) 0.6809(4) 0.8261(3) 0.0679(15) Uani 1 4 e d . . .
H27A H 0.9644 0.7240 0.8022 0.081 Uiso 1 4 e calc R . .
C28 C 0.8756(4) 0.5846(4) 0.7985(3) 0.0630(14) Uani 1 4 e d . . .
H28A H 0.8776 0.5651 0.7545 0.076 Uiso 1 4 e calc R . .
C29 C 0.5638(5) 0.6087(4) 0.9730(3) 0.0748(15) Uani 1 4 e d . . .
H29A H 0.5405 0.5388 0.9531 0.112 Uiso 1 4 e calc R . .
H29B H 0.4984 0.6438 0.9827 0.112 Uiso 1 4 e calc R . .
H29C H 0.6252 0.6001 1.0149 0.112 Uiso 1 4 e calc R . .
C30 C 0.8459(5) 0.4132(4) 0.9839(3) 0.0842(18) Uani 1 4 e d . . .
H30A H 0.8044 0.3690 1.0082 0.126 Uiso 1 4 e calc R . .
H30B H 0.9021 0.4568 1.0160 0.126 Uiso 1 4 e calc R . .
H30C H 0.8851 0.3675 0.9590 0.126 Uiso 1 4 e calc R . .
C31 C 0.6056(5) 0.5251(5) 0.6550(3) 0.0950(19) Uani 1 4 e d . . .
H31A H 0.6219 0.5879 0.6313 0.142 Uiso 1 4 e calc R . .
H31B H 0.5328 0.4938 0.6294 0.142 Uiso 1 4 e calc R . .
H31C H 0.6670 0.4729 0.6596 0.142 Uiso 1 4 e calc R . .
C32 C 0.2327(5) 0.6418(5) 0.8375(3) 0.0872(18) Uani 1 4 e d . . .
H32A H 0.2132 0.5849 0.8647 0.131 Uiso 1 4 e calc R . .
H32B H 0.1886 0.6329 0.7904 0.131 Uiso 1 4 e calc R . .
H32C H 0.2145 0.7107 0.8540 0.131 Uiso 1 4 e calc R . .

loop_
_atom_site_aniso_label
_atom_site_aniso_U_11
_atom_site_aniso_U_22
_atom_site_aniso_U_33
_atom_site_aniso_U_23
_atom_site_aniso_U_13
_atom_site_aniso_U_12
Br1 0.0935(5) 0.0494(3) 0.1162(5) -0.0220(3) 0.0311(4) -0.0173(3)
Br2 0.0778(4) 0.0640(3) 0.0997(4) 0.0173(3) 0.0094(3) -0.0093(3)
O1 0.059(2) 0.0377(16) 0.065(2) -0.0021(15) 0.0158(16) -0.0066(15)
O2 0.060(2) 0.0488(18) 0.066(2) 0.0071(17) 0.0129(17) -0.0031(16)
O3 0.065(2) 0.064(2) 0.074(2) 0.0040(19) 0.0225(19) 0.0009(18)
O4 0.062(2) 0.055(2) 0.072(2) 0.0104(18) 0.0178(18) -0.0085(17)
C1 0.065(3) 0.053(3) 0.053(3) 0.001(2) -0.003(2) 0.001(3)
C2 0.061(3) 0.046(3) 0.049(3) -0.004(2) 0.007(2) 0.002(2)
C3 0.061(3) 0.041(3) 0.048(3) -0.002(2) 0.017(2) -0.007(2)
C4 0.057(3) 0.046(3) 0.054(3) -0.009(2) 0.019(2) -0.005(2)
C5 0.067(3) 0.041(3) 0.064(3) -0.006(2) 0.019(3) 0.003(2)
C6 0.068(3) 0.043(3) 0.060(3) -0.011(2) 0.012(3) -0.011(3)
C7 0.062(3) 0.049(3) 0.058(3) -0.005(2) 0.009(3) -0.008(3)
C8 0.053(3) 0.048(3) 0.077(4) -0.006(3) 0.024(3) 0.001(2)
C9 0.034(2) 0.048(3) 0.066(3) 0.007(2) 0.010(2) 0.004(2)
C10 0.037(2) 0.046(3) 0.066(3) 0.010(3) 0.009(2) 0.002(2)
C11 0.040(3) 0.050(3) 0.064(3) 0.006(3) 0.008(2) 0.006(2)
C12 0.053(3) 0.071(3) 0.060(3) 0.004(3) 0.007(3) -0.004(3)
C13 0.054(3) 0.060(3) 0.081(4) 0.021(3) 0.019(3) -0.006(3)
C14 0.044(3) 0.049(3) 0.084(4) 0.002(3) 0.012(3) -0.004(2)
C15 0.053(3) 0.055(3) 0.062(3) -0.003(2) 0.000(2) -0.001(2)
C16 0.050(3) 0.046(3) 0.053(3) -0.009(2) 0.005(2) -0.002(2)
C17 0.061(3) 0.045(3) 0.056(3) -0.009(2) 0.014(3) -0.001(3)
C18 0.050(3) 0.048(3) 0.061(3) -0.017(2) 0.008(2) 0.003(2)
C19 0.053(3) 0.049(3) 0.062(3) -0.005(2) -0.001(2) 0.006(2)
C20 0.060(3) 0.041(3) 0.058(3) -0.006(2) 0.003(3) -0.005(2)
C21 0.050(3) 0.051(3) 0.068(3) -0.009(3) 0.005(3) -0.005(2)
C22 0.053(3) 0.059(3) 0.078(4) -0.014(3) 0.017(3) 0.008(3)
C23 0.040(3) 0.049(3) 0.067(3) 0.000(3) 0.010(2) 0.007(2)
C24 0.039(3) 0.049(3) 0.060(3) 0.006(2) 0.007(2) 0.005(2)
C25 0.041(3) 0.039(2) 0.056(3) 0.007(2) 0.006(2) 0.004(2)
C26 0.055(3) 0.048(3) 0.081(4) 0.007(3) 0.006(3) 0.002(3)
C27 0.056(3) 0.061(3) 0.091(4) 0.020(3) 0.029(3) 0.008(3)
C28 0.053(3) 0.068(3) 0.070(3) 0.007(3) 0.020(3) 0.015(3)
C29 0.084(4) 0.057(3) 0.084(4) 0.007(3) 0.025(3) -0.013(3)
C30 0.099(4) 0.054(3) 0.097(4) 0.029(3) 0.024(4) 0.012(3)
C31 0.105(5) 0.112(5) 0.077(4) 0.004(4) 0.039(4) -0.002(4)
C32 0.071(4) 0.096(4) 0.102(5) 0.001(4) 0.036(3) -0.026(3)

loop_
_atom_type_symbol
_atom_type_description
_atom_type_scat_dispersion_real
_atom_type_scat_dispersion_imag
_atom_type_scat_source
C C 0.0033 0.0016 'International Tables Vol C Tables 4.2.6.8 and 6.1.1.4'
H H 0.0000 0.0000 'International Tables Vol C Tables 4.2.6.8 and 6.1.1.4'
O O 0.0106 0.0060 'International Tables Vol C Tables 4.2.6.8 and 6.1.1.4'
Br Br -0.2901 2.4595 'International Tables Vol C Tables 4.2.6.8 and 6.1.1.4'

loop_
_geom_angle_atom_site_label_1
_geom_angle_atom_site_label_2
_geom_angle_atom_site_label_3
_geom_angle
_geom_angle_site_symmetry_1
_geom_angle_site_symmetry_3
_geom_angle_publ_flag
C3 O1 C29 116.4(4) . . ?
C24 O2 C30 113.4(4) . . ?
C17 O3 C31 115.0(4) . . ?
C10 O4 C32 113.0(4) . . ?
C25 C1 C2 112.3(4) . . ?
C25 C1 H1A 109.1 . . ?
C2 C1 H1A 109.1 . . ?
C25 C1 H1B 109.1 . . ?
C2 C1 H1B 109.1 . . ?
H1A C1 H1B 107.9 . . ?
C7 C2 C3 118.3(4) . . ?
C7 C2 C1 121.0(4) . . ?
C3 C2 C1 120.5(4) . . ?
O1 C3 C4 119.1(4) . . ?
O1 C3 C2 118.9(4) . . ?
C4 C3 C2 121.9(4) . . ?
C3 C4 C5 118.0(4) . . ?
C3 C4 C8 120.6(4) . . ?
C5 C4 C8 121.4(4) . . ?
C6 C5 C4 119.5(4) . . ?
C6 C5 H5A 120.3 . . ?
C4 C5 H5A 120.3 . . ?
C5 C6 C7 122.9(4) . . ?
C5 C6 Br1 119.4(4) . . ?
C7 C6 Br1 117.7(4) . . ?
C6 C7 C2 119.5(4) . . ?
C6 C7 H7A 120.3 . . ?
C2 C7 H7A 120.3 . . ?
C9 C8 C4 113.2(4) . . ?
C9 C8 H8A 108.9 . . ?
C4 C8 H8A 108.9 . . ?
C9 C8 H8B 108.9 . . ?
C4 C8 H8B 108.9 . . ?
H8A C8 H8B 107.8 . . ?
C14 C9 C10 117.8(5) . . ?
C14 C9 C8 119.7(4) . . ?
C10 C9 C8 122.4(4) . . ?
O4 C10 C11 118.7(4) . . ?
O4 C10 C9 119.2(4) . . ?
C11 C10 C9 122.1(4) . . ?
C12 C11 C10 117.6(4) . . ?
C12 C11 C15 121.0(5) . . ?
C10 C11 C15 121.4(4) . . ?
C13 C12 C11 121.8(5) . . ?
C13 C12 H12A 119.1 . . ?
C11 C12 H12A 119.1 . . ?
C12 C13 C14 119.3(5) . . ?
C12 C13 H13A 120.3 . . ?
C14 C13 H13A 120.3 . . ?
C9 C14 C13 121.2(5) . . ?
C9 C14 H14A 119.4 . . ?
C13 C14 H14A 119.4 . . ?
C16 C15 C11 114.6(4) . . ?
C16 C15 H15A 108.6 . . ?
C11 C15 H15A 108.6 . . ?
C16 C15 H15B 108.6 . . ?
C11 C15 H15B 108.6 . . ?
H15A C15 H15B 107.6 . . ?
C21 C16 C17 118.1(4) . . ?
C21 C16 C15 120.5(4) . . ?
C17 C16 C15 121.5(4) . . ?
O3 C17 C18 119.1(4) . . ?
O3 C17 C16 118.8(4) . . ?
C18 C17 C16 122.1(5) . . ?
C19 C18 C17 118.1(4) . . ?
C19 C18 C22 120.4(4) . . ?
C17 C18 C22 121.5(5) . . ?
C18 C19 C20 120.5(4) . . ?
C18 C19 H19A 119.7 . . ?
C20 C19 H19A 119.7 . . ?
C21 C20 C19 120.8(5) . . ?
C21 C20 Br2 119.6(4) . . ?
C19 C20 Br2 119.6(4) . . ?
C20 C21 C16 120.3(5) . . ?
C20 C21 H21A 119.8 . . ?
C16 C21 H21A 119.8 . . ?
C18 C22 C23 114.4(4) . . ?
C18 C22 H22A 108.7 . . ?
C23 C22 H22A 108.7 . . ?
C18 C22 H22B 108.7 . . ?
C23 C22 H22B 108.7 . . ?
H22A C22 H22B 107.6 . . ?
C24 C23 C28 117.6(4) . . ?
C24 C23 C22 120.9(4) . . ?
C28 C23 C22 121.4(5) . . ?
O2 C24 C23 118.5(4) . . ?
O2 C24 C25 119.1(4) . . ?
C23 C24 C25 122.3(4) . . ?
C26 C25 C24 117.6(4) . . ?
C26 C25 C1 119.8(4) . . ?
C24 C25 C1 122.4(4) . . ?
C27 C26 C25 121.6(5) . . ?
C27 C26 H26A 119.2 . . ?
C25 C26 H26A 119.2 . . ?
C28 C27 C26 119.4(5) . . ?
C28 C27 H27A 120.3 . . ?
C26 C27 H27A 120.3 . . ?
C27 C28 C23 121.4(5) . . ?
C27 C28 H28A 119.3 . . ?
C23 C28 H28A 119.3 . . ?
O1 C29 H29A 109.5 . . ?
O1 C29 H29B 109.5 . . ?
H29A C29 H29B 109.5 . . ?
O1 C29 H29C 109.5 . . ?
H29A C29 H29C 109.5 . . ?
H29B C29 H29C 109.5 . . ?
O2 C30 H30A 109.5 . . ?
O2 C30 H30B 109.5 . . ?
H30A C30 H30B 109.5 . . ?
O2 C30 H30C 109.5 . . ?
H30A C30 H30C 109.5 . . ?
H30B C30 H30C 109.5 . . ?
O3 C31 H31A 109.5 . . ?
O3 C31 H31B 109.5 . . ?
H31A C31 H31B 109.5 . . ?
O3 C31 H31C 109.5 . . ?
H31A C31 H31C 109.5 . . ?
H31B C31 H31C 109.5 . . ?
O4 C32 H32A 109.5 . . ?
O4 C32 H32B 109.5 . . ?
H32A C32 H32B 109.5 . . ?
O4 C32 H32C 109.5 . . ?
H32A C32 H32C 109.5 . . ?
H32B C32 H32C 109.5 . . ?

loop_
_geom_bond_atom_site_label_1
_geom_bond_atom_site_label_2
_geom_bond_distance
_geom_bond_site_symmetry_2
_geom_bond_publ_flag
Br1 C6 1.922(4) . ?
Br2 C20 1.899(5) . ?
O1 C3 1.376(5) . ?
O1 C29 1.424(5) . ?
O2 C24 1.387(5) . ?
O2 C30 1.422(5) . ?
O3 C17 1.374(5) . ?
O3 C31 1.434(6) . ?
O4 C10 1.384(5) . ?
O4 C32 1.428(6) . ?
C1 C25 1.494(6) . ?
C1 C2 1.509(6) . ?
C1 H1A 0.9700 . ?
C1 H1B 0.9700 . ?
C2 C7 1.389(6) . ?
C2 C3 1.391(6) . ?
C3 C4 1.391(6) . ?
C4 C5 1.401(6) . ?
C4 C8 1.515(6) . ?
C5 C6 1.354(6) . ?
C5 H5A 0.9300 . ?
C6 C7 1.363(6) . ?
C7 H7A 0.9300 . ?
C8 C9 1.507(6) . ?
C8 H8A 0.9700 . ?
C8 H8B 0.9700 . ?
C9 C14 1.379(6) . ?
C9 C10 1.401(6) . ?
C10 C11 1.385(6) . ?
C11 C12 1.380(6) . ?
C11 C15 1.517(6) . ?
C12 C13 1.378(7) . ?
C12 H12A 0.9300 . ?
C13 C14 1.381(7) . ?
C13 H13A 0.9300 . ?
C14 H14A 0.9300 . ?
C15 C16 1.512(6) . ?
C15 H15A 0.9700 . ?
C15 H15B 0.9700 . ?
C16 C21 1.387(6) . ?
C16 C17 1.398(6) . ?
C17 C18 1.391(6) . ?
C18 C19 1.382(6) . ?
C18 C22 1.509(6) . ?
C19 C20 1.384(6) . ?
C19 H19A 0.9300 . ?
C20 C21 1.378(6) . ?
C21 H21A 0.9300 . ?
C22 C23 1.512(6) . ?
C22 H22A 0.9700 . ?
C22 H22B 0.9700 . ?
C23 C24 1.388(6) . ?
C23 C28 1.389(6) . ?
C24 C25 1.390(6) . ?
C25 C26 1.379(6) . ?
C26 C27 1.377(7) . ?
C26 H26A 0.9300 . ?
C27 C28 1.374(7) . ?
C27 H27A 0.9300 . ?
C28 H28A 0.9300 . ?
C29 H29A 0.9600 . ?
C29 H29B 0.9600 . ?
C29 H29C 0.9600 . ?
C30 H30A 0.9600 . ?
C30 H30B 0.9600 . ?
C30 H30C 0.9600 . ?
C31 H31A 0.9600 . ?
C31 H31B 0.9600 . ?
C31 H31C 0.9600 . ?
C32 H32A 0.9600 . ?
C32 H32B 0.9600 . ?
C32 H32C 0.9600 . ?

loop_
_cod_related_entry_id
_cod_related_entry_database
_cod_related_entry_code
1 ChemSpider 9506101
